data_4077071
loop_
_publ_author_name
'Caddick, Stephen'
'Cloke, F. Geoffrey N.'
'Hitchcock, Peter B.'
'Leonard, John'
'Lewis, Alexandra K. de K.'
'McKerrecher, Darren'
'Titcomb, Lisa R.'

_publ_section_title
;
 The First Example of Simple Oxidative Addition of an Aryl Chloride to a
 Discrete Palladium N-Heterocyclic Carbene Amination Precatalyst
;
_journal_issue 21
_journal_name_full Organometallics
_journal_page_first 4318
_journal_paper_doi 10.1021/om020552l
_journal_volume 21
_journal_year 2002
_chemical_compound_source 'synthesis as described'
_chemical_formula_moiety 'C29 H47 Cl1 N4 Pd1).2(C6 D6)'
_chemical_formula_sum 'C41 H49 Cl D12 N4 Pd'
_chemical_formula_weight 761.8
_chemical_name_common '[PdCl(C6H4Me)(C3H2N2tBu2)2].2(C6D6)'
_chemical_name_systematic
;
 ?
;
_space_group_IT_number 14
_symmetry_cell_setting monoclinic
_symmetry_Int_Tables_number 14
_symmetry_space_group_name_Hall '-P 2yn'
_symmetry_space_group_name_H-M 'P 1 21/n 1'
_atom_sites_solution_hydrogens geom
_atom_sites_solution_primary direct
_atom_sites_solution_secondary difmap
_audit_conform_dict_location ftp://ftp.iucr.org/cifdics/cif_core.dic
_audit_conform_dict_name cif_core.dic
_audit_conform_dict_version 2.1
_audit_creation_date 2001-12-03T09:14:51-00:00
_audit_creation_method 'WinGX routine CIF_UPDATE'
_cell_angle_alpha 90
_cell_angle_beta 97.785(2)
_cell_angle_gamma 90
_cell_formula_units_Z 4
_cell_length_a 12.5279(6)
_cell_length_b 13.7541(3)
_cell_length_c 23.2188(11)
_cell_measurement_reflns_used 21248
_cell_measurement_temperature 173(2)
_cell_measurement_theta_max 25.028
_cell_measurement_theta_min 4.076
_cell_measurement_wavelength 0.71073
_cell_volume 3964.0(3)
_computing_cell_refinement 'HKL Scalepack (Otwinowski & Minor 1997)'
_computing_data_reduction 'HKL Denzo and Scalepack (Otwinowski & Minor 1997)'
_computing_molecular_graphics 'Ortep-3 for Windows (Farrugia, 1997)'
_computing_publication_material 'WinGX publication routines (Farrugia, 1999)'
_computing_structure_refinement 'SHELXL-97 (Sheldrick, 1997)'
_computing_structure_solution 'SHELXS-97 (Sheldrick, 1997)'
_diffrn_ambient_temperature 173(2)
_diffrn_measured_fraction_theta_full 0.994
_diffrn_measured_fraction_theta_max 0.994
_diffrn_measurement_device KappaCCD
_diffrn_measurement_method CCD
_diffrn_radiation_monochromator graphite
_diffrn_radiation_probe x-ray
_diffrn_radiation_type MoK\a
_diffrn_radiation_wavelength 0.71073
_diffrn_reflns_av_R_equivalents 0.0567
_diffrn_reflns_av_unetI/netI 0.0654
_diffrn_reflns_limit_h_max 10
_diffrn_reflns_limit_h_min -14
_diffrn_reflns_limit_k_max 16
_diffrn_reflns_limit_k_min -13
_diffrn_reflns_limit_l_max 26
_diffrn_reflns_limit_l_min -27
_diffrn_reflns_number 20601
_diffrn_reflns_theta_full 25.03
_diffrn_reflns_theta_max 25.02
_diffrn_reflns_theta_min 4.17
_exptl_absorpt_coefficient_mu 0.568
_exptl_absorpt_correction_T_max 0.975
_exptl_absorpt_correction_T_min 0.934
_exptl_absorpt_correction_type multi-scan
_exptl_absorpt_process_details
;
        [c.f. r.h. blessing, acta cryst. (1995), a51, 33-38]
;
_exptl_crystal_colour colourless
_exptl_crystal_density_diffrn 1.28
_exptl_crystal_density_method 'not measured'
_exptl_crystal_description prism
_exptl_crystal_F_000 1584
_exptl_crystal_size_max 0.1
_exptl_crystal_size_mid 0.1
_exptl_crystal_size_min 0.05
_refine_diff_density_max 0.721
_refine_diff_density_min -0.457
_refine_diff_density_rms 0.079
_refine_ls_extinction_coef 0.0002(2)
_refine_ls_extinction_expression Fc^*^=kFc[1+0.001xFc^2^\l^3^/sin(2\q)]^-1/4^
_refine_ls_extinction_method SHELXL
_refine_ls_goodness_of_fit_ref 1.016
_refine_ls_hydrogen_treatment riding
_refine_ls_matrix_type full
_refine_ls_number_parameters 398
_refine_ls_number_reflns 6950
_refine_ls_number_restraints 30
_refine_ls_restrained_S_all 1.018
_refine_ls_R_factor_all 0.0713
_refine_ls_R_factor_gt 0.0488
_refine_ls_shift/su_max 0.001
_refine_ls_shift/su_mean 0
_refine_ls_structure_factor_coef Fsqd
_refine_ls_weighting_details 'calc w=1/[\s^2^(Fo^2^)+(0.0379P)^2^+6.7663P] where P=(Fo^2^+2Fc^2^)/3'
_refine_ls_weighting_scheme calc
_refine_ls_wR_factor_gt 0.1021
_refine_ls_wR_factor_ref 0.1116
_reflns_number_gt 5357
_reflns_number_total 6950
_reflns_threshold_expression >2sigma(I)
_cod_data_source_file om020552l.cif
_cod_data_source_block nov2301
_cod_original_sg_symbol_H-M P2(1)/n
_cod_original_formula_sum 'C41 H49 D12 Cl N4 Pd'
_cod_database_code 4077071

loop_
_symmetry_equiv_pos_as_xyz
'x, y, z'
'-x+1/2, y+1/2, -z+1/2'
'-x, -y, -z'
'x-1/2, -y-1/2, z-1/2'

loop_
_atom_site_label
_atom_site_type_symbol
_atom_site_fract_x
_atom_site_fract_y
_atom_site_fract_z
_atom_site_U_iso_or_equiv
_atom_site_adp_type
_atom_site_occupancy
_atom_site_symmetry_multiplicity
_atom_site_calc_flag
_atom_site_refinement_flags
_atom_site_disorder_assembly
_atom_site_disorder_group
Pd Pd 0.01111(2) 0.514294(19) 0.234195(12) 0.02339(12) Uani 1 1 d . . .
Cl Cl 0.18727(8) 0.50800(7) 0.29406(4) 0.0347(2) Uani 1 1 d . . .
N1 N 0.0662(3) 0.3113(2) 0.18385(14) 0.0280(7) Uani 1 1 d . . .
N2 N 0.1214(3) 0.4266(2) 0.13234(13) 0.0255(7) Uani 1 1 d . . .
N3 N -0.0967(3) 0.6014(2) 0.33697(14) 0.0297(8) Uani 1 1 d . A .
N4 N -0.0406(3) 0.7166(2) 0.28545(14) 0.0274(7) Uani 1 1 d . . .
C1 C 0.0673(3) 0.4110(3) 0.17926(16) 0.0256(9) Uani 1 1 d . . .
C2 C 0.1188(4) 0.2688(3) 0.14199(19) 0.0393(11) Uani 1 1 d . . .
H2 H 0.129 0.2011 0.1369 0.047 Uiso 1 1 calc R . .
C3 C 0.1527(4) 0.3400(3) 0.10983(19) 0.0385(11) Uani 1 1 d . . .
H3 H 0.1912 0.3324 0.0776 0.046 Uiso 1 1 calc R . .
C4 C 0.0163(3) 0.2497(3) 0.22653(18) 0.0308(9) Uani 1 1 d . . .
C5 C 0.0296(6) 0.1426(3) 0.2130(3) 0.081(2) Uani 1 1 d . . .
H5A H -0.0067 0.1285 0.1739 0.121 Uiso 1 1 calc R . .
H5B H -0.0023 0.1031 0.2414 0.121 Uiso 1 1 calc R . .
H5C H 0.1064 0.1272 0.2152 0.121 Uiso 1 1 calc R . .
C6 C 0.0754(4) 0.2680(4) 0.2865(2) 0.0553(14) Uani 1 1 d . . .
H6A H 0.07 0.337 0.2962 0.083 Uiso 1 1 calc R . .
H6B H 0.1514 0.2502 0.2874 0.083 Uiso 1 1 calc R . .
H6C H 0.0433 0.2286 0.3148 0.083 Uiso 1 1 calc R . .
C7 C -0.1021(4) 0.2723(4) 0.2214(3) 0.0689(18) Uani 1 1 d . . .
H7A H -0.1358 0.2601 0.1814 0.103 Uiso 1 1 calc R . .
H7B H -0.1119 0.3407 0.2312 0.103 Uiso 1 1 calc R . .
H7C H -0.1358 0.2308 0.2481 0.103 Uiso 1 1 calc R . .
C8 C 0.1525(3) 0.5221(3) 0.10748(17) 0.0287(9) Uani 1 1 d . . .
C9 C 0.1965(5) 0.5056(3) 0.0505(2) 0.0619(16) Uani 1 1 d . . .
H9A H 0.2593 0.4625 0.0571 0.093 Uiso 1 1 calc R . .
H9B H 0.2178 0.568 0.0353 0.093 Uiso 1 1 calc R . .
H9C H 0.1408 0.4755 0.0224 0.093 Uiso 1 1 calc R . .
C10 C 0.2432(5) 0.5654(4) 0.1497(2) 0.0723(18) Uani 1 1 d . . .
H10A H 0.2181 0.5765 0.1873 0.108 Uiso 1 1 calc R . .
H10B H 0.2657 0.6274 0.1343 0.108 Uiso 1 1 calc R . .
H10C H 0.3044 0.5204 0.1547 0.108 Uiso 1 1 calc R . .
C11 C 0.0564(4) 0.5878(4) 0.0963(3) 0.0728(18) Uani 1 1 d . . .
H11A H 0.0272 0.5994 0.1328 0.109 Uiso 1 1 calc R . .
H11B H 0.0012 0.5571 0.0682 0.109 Uiso 1 1 calc R . .
H11C H 0.0781 0.6498 0.0806 0.109 Uiso 1 1 calc R . .
C12 C -0.0408(3) 0.6171(3) 0.29064(17) 0.0264(9) Uani 1 1 d . . .
C13 C -0.1326(3) 0.6884(3) 0.35725(19) 0.0374(10) Uani 1 1 d . . .
H13 H -0.174 0.6961 0.3883 0.045 Uiso 1 1 calc R . .
C14 C -0.0988(3) 0.7591(3) 0.32555(19) 0.0366(10) Uani 1 1 d . . .
H14 H -0.1121 0.8266 0.3295 0.044 Uiso 1 1 calc R . .
C15 C -0.1197(3) 0.5069(3) 0.36608(17) 0.0370(10) Uani 1 1 d D . .
C19 C 0.0138(4) 0.7778(3) 0.24444(19) 0.0358(10) Uani 1 1 d . . .
C20 C 0.1254(5) 0.7436(4) 0.2433(4) 0.095(3) Uani 1 1 d . . .
H20A H 0.1244 0.6749 0.2322 0.143 Uiso 1 1 calc R . .
H20B H 0.1667 0.7514 0.282 0.143 Uiso 1 1 calc R . .
H20C H 0.159 0.7819 0.2151 0.143 Uiso 1 1 calc R . .
C21 C -0.0531(7) 0.7698(5) 0.1846(2) 0.095(2) Uani 1 1 d . . .
H21A H -0.1269 0.7916 0.1869 0.142 Uiso 1 1 calc R . .
H21B H -0.0542 0.702 0.1715 0.142 Uiso 1 1 calc R . .
H21C H -0.0211 0.8107 0.1569 0.142 Uiso 1 1 calc R . .
C22 C 0.0146(6) 0.8831(3) 0.2618(3) 0.083(2) Uani 1 1 d . . .
H22A H -0.0594 0.9047 0.2637 0.125 Uiso 1 1 calc R . .
H22B H 0.0459 0.9221 0.2331 0.125 Uiso 1 1 calc R . .
H22C H 0.0577 0.891 0.3 0.125 Uiso 1 1 calc R . .
C23 C -0.1383(3) 0.5181(3) 0.18417(16) 0.0274(8) Uani 1 1 d . . .
C24 C -0.2250(4) 0.5707(3) 0.19968(19) 0.0419(11) Uani 1 1 d . . .
H24 H -0.2137 0.6103 0.2335 0.05 Uiso 1 1 calc R . .
C25 C -0.3280(4) 0.5680(3) 0.1678(2) 0.0439(11) Uani 1 1 d . . .
H25 H -0.3838 0.6059 0.1804 0.053 Uiso 1 1 calc R . .
C26 C -0.3506(3) 0.5118(3) 0.11834(18) 0.0358(10) Uani 1 1 d . . .
C27 C -0.2643(4) 0.4617(3) 0.10126(18) 0.0378(10) Uani 1 1 d . . .
H27 H -0.2754 0.4238 0.0668 0.045 Uiso 1 1 calc R . .
C28 C -0.1628(3) 0.4651(3) 0.13256(17) 0.0329(9) Uani 1 1 d . . .
H28 H -0.1066 0.4296 0.1185 0.04 Uiso 1 1 calc R . .
C29 C -0.4623(4) 0.5055(4) 0.0854(2) 0.0525(13) Uani 1 1 d . . .
H29A H -0.5111 0.5468 0.1043 0.079 Uiso 0.5 1 calc PR . .
H29B H -0.4874 0.438 0.0851 0.079 Uiso 0.5 1 calc PR . .
H29C H -0.4613 0.5276 0.0454 0.079 Uiso 0.5 1 calc PR . .
H29D H -0.4621 0.4615 0.0522 0.079 Uiso 0.5 1 calc PR . .
H29E H -0.4858 0.5703 0.0714 0.079 Uiso 0.5 1 calc PR . .
H29F H -0.5119 0.4807 0.1111 0.079 Uiso 0.5 1 calc PR . .
C30 C 0.1889(3) 0.2008(3) -0.02990(16) 0.0672(16) Uani 1 1 d G . .
H30 H 0.124 0.1944 -0.056 0.081 Uiso 1 1 calc R . .
C31 C 0.2639(4) 0.2713(3) -0.03962(18) 0.0767(19) Uani 1 1 d G . .
H31 H 0.2504 0.313 -0.0724 0.092 Uiso 1 1 calc R . .
C32 C 0.3588(4) 0.2808(3) -0.0014(3) 0.104(3) Uani 1 1 d G . .
H32 H 0.4101 0.3289 -0.008 0.125 Uiso 1 1 calc R . .
C33 C 0.3786(3) 0.2197(5) 0.0466(2) 0.111(3) Uani 1 1 d G . .
H33 H 0.4434 0.2262 0.0728 0.134 Uiso 1 1 calc R . .
C34 C 0.3035(5) 0.1493(4) 0.05634(15) 0.088(2) Uani 1 1 d G . .
H34 H 0.317 0.1076 0.0891 0.106 Uiso 1 1 calc R . .
C35 C 0.2087(4) 0.1398(2) 0.0181(2) 0.0723(18) Uani 1 1 d G . .
H35 H 0.1573 0.0917 0.0247 0.087 Uiso 1 1 calc R . .
C36 C -0.1023(5) 0.1222(3) -0.0393(2) 0.099(3) Uani 1 1 d G . .
H36 H -0.0453 0.0831 -0.0497 0.119 Uiso 1 1 calc R . .
C37 C -0.2002(6) 0.1258(3) -0.07547(14) 0.119(4) Uani 1 1 d G . .
H37 H -0.2101 0.0893 -0.1105 0.143 Uiso 1 1 calc R . .
C38 C -0.2836(4) 0.1830(4) -0.0603(2) 0.120(4) Uani 1 1 d G . .
H38 H -0.3505 0.1855 -0.085 0.144 Uiso 1 1 calc R . .
C39 C -0.2691(3) 0.2364(3) -0.0090(2) 0.087(2) Uani 1 1 d G . .
H39 H -0.3261 0.2754 0.0013 0.104 Uiso 1 1 calc R . .
C40 C -0.1712(4) 0.2327(3) 0.02709(15) 0.0664(16) Uani 1 1 d G . .
H40 H -0.1613 0.2692 0.0621 0.08 Uiso 1 1 calc R . .
C41 C -0.0878(3) 0.1756(3) 0.01194(18) 0.0724(17) Uani 1 1 d G . .
H41 H -0.0209 0.1731 0.0366 0.087 Uiso 1 1 calc R . .
C16 C -0.1643(8) 0.4290(7) 0.3218(4) 0.055(3) Uiso 0.5 1 d PD A 1
H16A H -0.1161 0.4221 0.2922 0.082 Uiso 0.5 1 calc PR A 1
H16B H -0.2361 0.4484 0.3033 0.082 Uiso 0.5 1 calc PR A 1
H16C H -0.1693 0.3667 0.3418 0.082 Uiso 0.5 1 calc PR A 1
C17 C -0.0109(7) 0.4682(7) 0.3964(4) 0.058(3) Uiso 0.5 1 d PD A 1
H17A H 0.0217 0.5165 0.4245 0.087 Uiso 0.5 1 calc PR A 1
H17B H 0.0373 0.4562 0.3673 0.087 Uiso 0.5 1 calc PR A 1
H17C H -0.0226 0.4075 0.4167 0.087 Uiso 0.5 1 calc PR A 1
C18 C -0.1976(9) 0.5200(9) 0.4099(5) 0.086(4) Uiso 0.5 1 d PD A 1
H18A H -0.1697 0.5694 0.4384 0.129 Uiso 0.5 1 calc PR A 1
H18B H -0.2059 0.4582 0.4299 0.129 Uiso 0.5 1 calc PR A 1
H18C H -0.2678 0.5409 0.3899 0.129 Uiso 0.5 1 calc PR A 1
C16A C -0.2254(7) 0.4712(8) 0.3356(4) 0.063(3) Uiso 0.5 1 d PD A 2
H16D H -0.2819 0.5185 0.3405 0.095 Uiso 0.5 1 calc PR A 2
H16E H -0.2429 0.4086 0.3521 0.095 Uiso 0.5 1 calc PR A 2
H16F H -0.2205 0.4632 0.2941 0.095 Uiso 0.5 1 calc PR A 2
C17A C -0.0304(7) 0.4366(7) 0.3620(5) 0.060(3) Uiso 0.5 1 d PD A 2
H17D H 0.0365 0.4621 0.3836 0.09 Uiso 0.5 1 calc PR A 2
H17E H -0.021 0.4275 0.3212 0.09 Uiso 0.5 1 calc PR A 2
H17F H -0.0479 0.3741 0.3787 0.09 Uiso 0.5 1 calc PR A 2
C18A C -0.1271(9) 0.5270(7) 0.4304(4) 0.058(3) Uiso 0.5 1 d PD A 2
H18D H -0.0572 0.5501 0.4496 0.087 Uiso 0.5 1 calc PR A 2
H18E H -0.1467 0.467 0.4492 0.087 Uiso 0.5 1 calc PR A 2
H18F H -0.182 0.5768 0.4336 0.087 Uiso 0.5 1 calc PR A 2

loop_
_atom_site_aniso_label
_atom_site_aniso_U_11
_atom_site_aniso_U_22
_atom_site_aniso_U_33
_atom_site_aniso_U_23
_atom_site_aniso_U_13
_atom_site_aniso_U_12
Pd 0.02574(18) 0.02166(17) 0.02319(18) -0.00079(12) 0.00481(12) 0.00132(12)
Cl 0.0330(6) 0.0351(6) 0.0346(6) 0.0039(4) -0.0011(4) 0.0005(4)
N1 0.034(2) 0.0230(17) 0.0283(19) 0.0003(13) 0.0080(15) -0.0021(13)
N2 0.031(2) 0.0240(17) 0.0228(18) -0.0038(12) 0.0072(15) -0.0005(13)
N3 0.030(2) 0.0326(18) 0.0273(19) -0.0045(14) 0.0079(15) 0.0013(14)
N4 0.0293(19) 0.0262(18) 0.0262(18) -0.0044(13) 0.0014(15) 0.0020(14)
C1 0.026(2) 0.022(2) 0.028(2) -0.0006(15) 0.0013(17) -0.0011(15)
C2 0.055(3) 0.024(2) 0.042(3) -0.0066(18) 0.016(2) 0.0021(19)
C3 0.055(3) 0.030(2) 0.035(3) -0.0057(18) 0.021(2) 0.0010(19)
C4 0.036(3) 0.0199(19) 0.038(3) 0.0024(16) 0.009(2) 0.0007(17)
C5 0.141(6) 0.028(3) 0.090(4) 0.004(3) 0.073(4) -0.010(3)
C6 0.061(4) 0.059(3) 0.044(3) 0.019(2) 0.000(3) -0.020(2)
C7 0.035(3) 0.078(4) 0.095(5) 0.055(3) 0.012(3) -0.001(3)
C8 0.034(2) 0.027(2) 0.026(2) 0.0017(16) 0.0097(17) -0.0049(17)
C9 0.100(5) 0.043(3) 0.052(3) 0.007(2) 0.043(3) -0.002(3)
C10 0.094(5) 0.070(4) 0.050(3) 0.011(3) 0.001(3) -0.049(3)
C11 0.064(4) 0.053(3) 0.110(5) 0.045(3) 0.042(4) 0.016(3)
C12 0.022(2) 0.030(2) 0.025(2) -0.0017(16) -0.0020(17) 0.0031(16)
C13 0.034(3) 0.044(3) 0.036(3) -0.012(2) 0.008(2) 0.0060(19)
C14 0.039(3) 0.031(2) 0.041(3) -0.0094(18) 0.009(2) 0.0082(18)
C15 0.043(3) 0.039(2) 0.030(2) -0.0021(18) 0.013(2) -0.0033(19)
C19 0.045(3) 0.025(2) 0.039(3) 0.0047(17) 0.011(2) 0.0078(18)
C20 0.053(4) 0.072(4) 0.170(7) 0.067(4) 0.050(4) 0.017(3)
C21 0.158(7) 0.083(4) 0.040(4) 0.014(3) -0.001(4) -0.045(4)
C22 0.134(6) 0.031(3) 0.099(5) -0.012(3) 0.067(5) -0.016(3)
C23 0.026(2) 0.030(2) 0.026(2) 0.0035(16) 0.0046(17) 0.0013(16)
C24 0.033(3) 0.057(3) 0.035(3) -0.013(2) 0.002(2) 0.005(2)
C25 0.029(3) 0.063(3) 0.040(3) -0.003(2) 0.005(2) 0.013(2)
C26 0.035(2) 0.045(2) 0.027(2) 0.0073(18) 0.0027(19) -0.0053(19)
C27 0.044(3) 0.040(2) 0.029(2) -0.0057(18) 0.001(2) -0.006(2)
C28 0.032(2) 0.035(2) 0.032(2) -0.0037(17) 0.0059(19) 0.0020(18)
C29 0.038(3) 0.081(4) 0.036(3) 0.007(2) -0.003(2) -0.004(2)
C30 0.084(5) 0.068(4) 0.047(3) -0.006(3) 0.002(3) 0.006(3)
C31 0.114(6) 0.057(4) 0.067(4) 0.002(3) 0.038(4) -0.002(3)
C32 0.083(6) 0.087(5) 0.147(8) -0.030(5) 0.031(6) -0.017(4)
C33 0.080(6) 0.128(7) 0.117(8) -0.047(6) -0.019(5) 0.036(5)
C34 0.125(7) 0.090(5) 0.053(4) 0.009(3) 0.025(4) 0.072(5)
C35 0.096(5) 0.054(3) 0.076(5) 0.003(3) 0.041(4) 0.008(3)
C36 0.146(8) 0.078(5) 0.080(5) -0.022(4) 0.034(5) -0.042(4)
C37 0.218(11) 0.087(5) 0.049(4) -0.004(4) 0.001(6) -0.093(6)
C38 0.170(9) 0.098(6) 0.074(6) 0.043(4) -0.055(6) -0.083(6)
C39 0.092(5) 0.070(4) 0.091(5) 0.038(4) -0.019(4) -0.033(4)
C40 0.084(5) 0.064(4) 0.050(4) 0.007(3) 0.006(3) -0.026(3)
C41 0.085(5) 0.079(4) 0.052(4) -0.009(3) 0.003(3) -0.028(4)

loop_
_atom_type_symbol
_atom_type_description
_atom_type_scat_dispersion_real
_atom_type_scat_dispersion_imag
_atom_type_scat_source
C C 0.0033 0.0016 'International Tables Vol C Tables 4.2.6.8 and 6.1.1.4'
H H 0 0 'International Tables Vol C Tables 4.2.6.8 and 6.1.1.4'
Cl Cl 0.1484 0.1585 'International Tables Vol C Tables 4.2.6.8 and 6.1.1.4'
N N 0.0061 0.0033 'International Tables Vol C Tables 4.2.6.8 and 6.1.1.4'
Pd Pd -0.9988 1.0072 'International Tables Vol C Tables 4.2.6.8 and 6.1.1.4'

loop_
_geom_angle_atom_site_label_1
_geom_angle_atom_site_label_2
_geom_angle_atom_site_label_3
_geom_angle
C23 Pd C12 90.01(15)
C23 Pd C1 91.63(15)
C12 Pd C1 178.35(14)
C23 Pd Cl 179.30(11)
C12 Pd Cl 90.05(10)
C1 Pd Cl 88.30(11)
C2 N1 C1 110.9(3)
C2 N1 C4 120.6(3)
C1 N1 C4 128.5(3)
C1 N2 C3 111.2(3)
C1 N2 C8 128.3(3)
C3 N2 C8 120.4(3)
C12 N3 C13 110.7(3)
C12 N3 C15 129.2(3)
C13 N3 C15 120.1(3)
C12 N4 C14 110.7(3)
C12 N4 C19 128.3(3)
C14 N4 C19 120.9(3)
N2 C1 N1 103.2(3)
N2 C1 Pd 128.2(2)
N1 C1 Pd 128.4(3)
C3 C2 N1 107.7(3)
C2 C3 N2 107.0(4)
N1 C4 C7 108.9(3)
N1 C4 C6 108.6(3)
C7 C4 C6 113.3(4)
N1 C4 C5 110.1(3)
C7 C4 C5 108.6(4)
C6 C4 C5 107.3(4)
C11 C8 N2 110.4(3)
C11 C8 C9 108.5(4)
N2 C8 C9 110.3(3)
C11 C8 C10 112.8(4)
N2 C8 C10 107.7(3)
C9 C8 C10 107.0(4)
N4 C12 N3 103.4(3)
N4 C12 Pd 127.9(3)
N3 C12 Pd 128.1(3)
C14 C13 N3 107.7(4)
C13 C14 N4 107.5(4)
C17A C15 C16A 112.4(6)
C17A C15 N3 109.8(5)
C16A C15 N3 106.3(5)
C17A C15 C18 132.6(7)
C16A C15 C18 75.4(6)
N3 C15 C18 112.2(6)
C17A C15 C18A 108.8(6)
C16A C15 C18A 110.7(6)
N3 C15 C18A 108.7(5)
C18 C15 C18A 36.3(5)
C17A C15 C16 73.4(6)
C16A C15 C16 40.3(5)
N3 C15 C16 112.0(5)
C18 C15 C16 108.9(6)
C18A C15 C16 135.4(6)
C17A C15 C17 34.9(5)
C16A C15 C17 140.7(6)
N3 C15 C17 106.9(5)
C18 C15 C17 110.2(6)
C18A C15 C17 77.5(6)
C16 C15 C17 106.4(5)
C20 C19 C22 109.8(5)
C20 C19 N4 110.1(3)
C22 C19 N4 110.9(4)
C20 C19 C21 111.4(5)
C22 C19 C21 107.3(4)
N4 C19 C21 107.2(4)
C24 C23 C28 113.8(4)
C24 C23 Pd 123.2(3)
C28 C23 Pd 123.0(3)
C23 C24 C25 123.0(4)
C26 C25 C24 121.7(4)
C25 C26 C27 115.9(4)
C25 C26 C29 121.8(4)
C27 C26 C29 122.4(4)
C28 C27 C26 122.2(4)
C27 C28 C23 123.2(4)
C31 C30 C35 120
C32 C31 C30 120
C31 C32 C33 120
C32 C33 C34 120
C35 C34 C33 120
C34 C35 C30 120
C37 C36 C41 120
C38 C37 C36 120
C37 C38 C39 120
C38 C39 C40 120
C41 C40 C39 120
C40 C41 C36 120

loop_
_geom_bond_atom_site_label_1
_geom_bond_atom_site_label_2
_geom_bond_distance
Pd C23 2.065(4)
Pd C12 2.091(4)
Pd C1 2.094(4)
Pd Cl 2.4453(10)
N1 C2 1.376(5)
N1 C1 1.376(5)
N1 C4 1.502(5)
N2 C1 1.376(5)
N2 C3 1.379(5)
N2 C8 1.506(5)
N3 C12 1.378(5)
N3 C13 1.383(5)
N3 C15 1.511(5)
N4 C12 1.373(5)
N4 C14 1.388(5)
N4 C19 1.503(5)
C2 C3 1.335(6)
C4 C7 1.505(6)
C4 C6 1.507(6)
C4 C5 1.519(6)
C8 C11 1.499(6)
C8 C9 1.517(6)
C8 C10 1.519(6)
C13 C14 1.323(6)
C15 C17A 1.492(8)
C15 C16A 1.497(9)
C15 C18 1.513(10)
C15 C18A 1.535(8)
C15 C16 1.536(8)
C15 C17 1.542(8)
C19 C20 1.478(7)
C19 C22 1.502(6)
C19 C21 1.527(7)
C23 C24 1.393(6)
C23 C28 1.401(5)
C24 C25 1.398(6)
C25 C26 1.382(6)
C26 C27 1.385(6)
C26 C29 1.504(6)
C27 C28 1.377(6)
C30 C31 1.39
C30 C35 1.39
C31 C32 1.39
C32 C33 1.39
C33 C34 1.39
C34 C35 1.39
C36 C37 1.39
C36 C41 1.39
C37 C38 1.39
C38 C39 1.39
C39 C40 1.39
C40 C41 1.39
